data_7245520
loop_
_publ_author_name
'Miaskiewicz, Sol\`ene'
'Weibel, Jean-Marc'
'Pale, Patrick'
'Blanc, Aur\'elien'

_publ_section_title
;
 A gold(i)-catalysed approach towards harmalidine an elusive alkaloid from
 Peganum harmala
;
_journal_issue 41
_journal_name_full 'RSC Advances'
_journal_page_first 26966
_journal_page_last 26974
_journal_paper_doi 10.1039/D2RA05685B
_journal_volume 12
_journal_year 2022
_chemical_formula_moiety 'C16 H21 N2 O2, C2 F3 O2'
_chemical_formula_sum 'C18 H21 F3 N2 O4'
_chemical_formula_weight 386.37
_space_group_crystal_system triclinic
_space_group_IT_number 2
_space_group_name_Hall '-P 1'
_space_group_name_H-M_alt 'P -1'
_symmetry_cell_setting triclinic
_symmetry_Int_Tables_number 2
_symmetry_space_group_name_H-M 'P -1'
_atom_sites_solution_hydrogens mixed
_audit_creation_method SHELXL-2014/6
_audit_update_record
;
2021-09-21 deposited with the CCDC.	2022-09-13 downloaded from the CCDC.
;
_cell_angle_alpha 88.953(5)
_cell_angle_beta 89.952(5)
_cell_angle_gamma 73.603(5)
_cell_formula_units_Z 2
_cell_length_a 8.790(5)
_cell_length_b 9.963(5)
_cell_length_c 10.845(5)
_cell_measurement_reflns_used 5121
_cell_measurement_temperature 173(2)
_cell_measurement_theta_max 27.485
_cell_measurement_theta_min 0.998
_cell_volume 911.0(8)
_computing_cell_refinement 'HKL Scalepack (Otwinowski & Minor 1997)'
_computing_data_collection 'Collect (Bruker AXS BV, 1997-2004)'
_computing_data_reduction 'HKL Denzo and Scalepack (Otwinowski & Minor 1997)'
_computing_molecular_graphics 'Ortep-3 for Windows (Farrugia, 1997)'
_computing_publication_material 'WinGX publication routines (Farrugia, 1999)'
_computing_structure_refinement 'SHELXL-2014/6 (Sheldrick, 2014)'
_computing_structure_solution 'Sir 97'
_diffrn_ambient_temperature 173(2)
_diffrn_detector_area_resol_mean 9
_diffrn_measured_fraction_theta_full 0.997
_diffrn_measured_fraction_theta_max 0.997
_diffrn_measurement_device_type KappaCCD
_diffrn_measurement_method 'CCD rotation images, thick slices'
_diffrn_radiation_probe x-ray
_diffrn_radiation_type MoK\a
_diffrn_radiation_wavelength 0.71069
_diffrn_reflns_av_R_equivalents 0.0445
_diffrn_reflns_av_unetI/netI 0.0489
_diffrn_reflns_Laue_measured_fraction_full 0.997
_diffrn_reflns_Laue_measured_fraction_max 0.997
_diffrn_reflns_limit_h_max 10
_diffrn_reflns_limit_h_min -10
_diffrn_reflns_limit_k_max 12
_diffrn_reflns_limit_k_min -12
_diffrn_reflns_limit_l_max 13
_diffrn_reflns_limit_l_min -11
_diffrn_reflns_number 8477
_diffrn_reflns_point_group_measured_fraction_full 0.997
_diffrn_reflns_point_group_measured_fraction_max 0.997
_diffrn_reflns_theta_full 25.240
_diffrn_reflns_theta_max 25.999
_diffrn_reflns_theta_min 1.878
_diffrn_source 'fine-focus sealed tube'
_exptl_absorpt_coefficient_mu 0.119
_exptl_absorpt_correction_T_max 1.0225
_exptl_absorpt_correction_T_min 0.9362
_exptl_absorpt_correction_type multi-scan
_exptl_absorpt_process_details
;
[c.f. r.h. blessing, acta cryst. (1995), a51, 33-38]
;
_exptl_crystal_colour Colorless
_exptl_crystal_density_diffrn 1.409
_exptl_crystal_description Prism
_exptl_crystal_F_000 404
_exptl_crystal_recrystallization_method 'DCM - Octane'
_exptl_crystal_size_max 0.30
_exptl_crystal_size_mid 0.22
_exptl_crystal_size_min 0.20
_refine_diff_density_max 0.845
_refine_diff_density_min -0.700
_refine_diff_density_rms 0.114
_refine_ls_extinction_method none
_refine_ls_goodness_of_fit_ref 1.117
_refine_ls_hydrogen_treatment mixed
_refine_ls_matrix_type full
_refine_ls_number_parameters 257
_refine_ls_number_reflns 3574
_refine_ls_number_restraints 18
_refine_ls_restrained_S_all 1.125
_refine_ls_R_factor_all 0.0961
_refine_ls_R_factor_gt 0.0704
_refine_ls_shift/su_max 0.000
_refine_ls_shift/su_mean 0.000
_refine_ls_structure_factor_coef Fsqd
_refine_ls_weighting_details 'w=1/[\s^2^(Fo^2^)+(0.1356P)^2^+0.5587P] where P=(Fo^2^+2Fc^2^)/3'
_refine_ls_weighting_scheme calc
_refine_ls_wR_factor_gt 0.2019
_refine_ls_wR_factor_ref 0.2326
_reflns_Friedel_coverage 0.000
_reflns_number_gt 2729
_reflns_number_total 3574
_reflns_threshold_expression 'I > 2\s(I)'
_cod_data_source_file d2ra05685b2.cif
_cod_data_source_block shelxl
_cod_database_code 7245520
_shelx_space_group_comment
;
The symmetry employed for this shelxl refinement is uniquely defined
by the following loop, which should always be used as a source of
symmetry information in preference to the above space-group names.
They are only intended as comments.
;
_shelxl_version_number 2014/6

loop_
_space_group_symop_operation_xyz
'x, y, z'
'-x, -y, -z'

loop_
_atom_site_label
_atom_site_type_symbol
_atom_site_fract_x
_atom_site_fract_y
_atom_site_fract_z
_atom_site_U_iso_or_equiv
_atom_site_adp_type
_atom_site_occupancy
_atom_site_site_symmetry_order
_atom_site_calc_flag
_atom_site_refinement_flags_posn
_atom_site_refinement_flags_adp
_atom_site_refinement_flags_occupancy
_atom_site_disorder_assembly
_atom_site_disorder_group
C1 C 0.6178(4) 0.3957(3) 0.2815(3) 0.0399(8) Uani 1 1 d . . . . .
H1A H 0.6418 0.4833 0.2904 0.060 Uiso 1 1 calc R U . . .
H1B H 0.5595 0.3787 0.3521 0.060 Uiso 1 1 calc R U . . .
H1C H 0.5553 0.3993 0.2084 0.060 Uiso 1 1 calc R U . . .
C2 C 0.8731(4) 0.2671(4) 0.3887(3) 0.0390(7) Uani 1 1 d . . . . .
H2A H 0.9746 0.1999 0.3781 0.059 Uiso 1 1 calc R U . . .
H2B H 0.8192 0.2385 0.4570 0.059 Uiso 1 1 calc R U . . .
H2C H 0.8879 0.3571 0.4048 0.059 Uiso 1 1 calc R U . . .
C3 C 0.7741(3) 0.2763(3) 0.2714(3) 0.0277(6) Uani 1 1 d . . . . .
C4 C 0.8587(3) 0.3120(3) 0.1566(3) 0.0259(6) Uani 1 1 d . . . . .
C5 C 0.8387(3) 0.2221(3) 0.0592(2) 0.0250(6) Uani 1 1 d . . . . .
C6 C 0.7383(3) 0.1375(3) 0.2408(2) 0.0293(6) Uani 1 1 d . . . . .
H6A H 0.8077 0.0595 0.2866 0.035 Uiso 1 1 calc R U . . .
H6B H 0.6289 0.1420 0.2589 0.035 Uiso 1 1 calc R U . . .
C7 C 0.8699(3) 0.1983(3) -0.0650(2) 0.0240(6) Uani 1 1 d . . . . .
C8 C 0.9459(3) 0.2807(3) -0.1495(3) 0.0274(6) Uani 1 1 d . . . . .
H8A H 1.0222 0.2166 -0.2011 0.033 Uiso 1 1 calc R U . . .
H8B H 1.0033 0.3310 -0.1005 0.033 Uiso 1 1 calc R U . . .
C9 C 0.8275(3) 0.3847(3) -0.2317(3) 0.0285(6) Uani 1 1 d . . . . .
H9A H 0.7721 0.3353 -0.2834 0.034 Uiso 1 1 calc R U . . .
H9B H 0.7498 0.4488 -0.1811 0.034 Uiso 1 1 calc R U . . .
C10 C 0.8160(3) 0.0791(3) -0.0920(2) 0.0235(6) Uani 1 1 d . . . . .
C11 C 0.7560(3) 0.0346(3) 0.0187(2) 0.0241(6) Uani 1 1 d . . . . .
C12 C 0.6987(3) -0.0827(3) 0.0267(3) 0.0259(6) Uani 1 1 d . . . . .
H12 H 0.6604 -0.1099 0.1002 0.031 Uiso 1 1 calc R U . . .
C13 C 0.7022(3) -0.1557(3) -0.0802(3) 0.0279(6) Uani 1 1 d . . . . .
C14 C 0.7565(3) -0.1122(3) -0.1932(3) 0.0303(6) Uani 1 1 d . . . . .
H14 H 0.7536 -0.1625 -0.2641 0.036 Uiso 1 1 calc R U . . .
C15 C 0.8133(3) 0.0024(3) -0.1999(3) 0.0279(6) Uani 1 1 d . . . . .
H15 H 0.8495 0.0293 -0.2743 0.033 Uiso 1 1 calc R U . . .
C16 C 0.6077(4) -0.3289(3) 0.0236(3) 0.0396(7) Uani 1 1 d . . . . .
H16A H 0.6908 -0.3412 0.0838 0.059 Uiso 1 1 calc R U . . .
H16B H 0.5883 -0.4174 0.0088 0.059 Uiso 1 1 calc R U . . .
H16C H 0.5127 -0.2644 0.0538 0.059 Uiso 1 1 calc R U . . .
C17 C 0.4526(3) 0.1902(3) 0.5988(3) 0.0302(6) Uani 1 1 d D . . . .
C18 C 0.2938(4) 0.2808(3) 0.5446(3) 0.0343(7) Uani 1 1 d . . . . .
N1 N 0.7693(3) 0.1250(2) 0.1083(2) 0.0242(5) Uani 1 1 d . . . . .
N2 N 0.9114(3) 0.4644(3) -0.3102(2) 0.0305(6) Uani 1 1 d D . . . .
O1 O 0.9253(2) 0.4053(2) 0.14964(19) 0.0337(5) Uani 1 1 d . . . . .
O2 O 0.6540(3) -0.2752(2) -0.0883(2) 0.0365(5) Uani 1 1 d . . . . .
O3 O 0.3056(3) 0.3487(3) 0.4527(3) 0.0669(8) Uani 1 1 d . . . . .
O4 O 0.1764(3) 0.2720(3) 0.6006(3) 0.0683(9) Uani 1 1 d . . . . .
F1A F 0.5557(5) 0.1287(4) 0.5082(4) 0.0480(5) Uani 0.605(5) 1 d D . P A 1
F1B F 0.5775(7) 0.1697(6) 0.5295(6) 0.0480(5) Uani 0.395(5) 1 d D . P A 2
F2A F 0.5277(4) 0.2702(4) 0.6593(4) 0.0480(5) Uani 0.605(5) 1 d D . P A 1
F2B F 0.4863(7) 0.2486(6) 0.7049(6) 0.0480(5) Uani 0.395(5) 1 d D . P A 2
F3A F 0.4413(5) 0.0901(4) 0.6747(4) 0.0480(5) Uani 0.605(5) 1 d D . P A 1
F3B F 0.4459(8) 0.0595(6) 0.6331(6) 0.0480(5) Uani 0.395(5) 1 d D . P A 2
H91 H 0.844(4) 0.527(3) -0.359(3) 0.045(9) Uiso 1 1 d D . . . .
H90 H 0.990(4) 0.412(4) -0.354(3) 0.053(11) Uiso 1 1 d D . . . .
H92 H 0.966(4) 0.509(4) -0.264(3) 0.054(11) Uiso 1 1 d D . . . .

loop_
_atom_site_aniso_label
_atom_site_aniso_U_11
_atom_site_aniso_U_22
_atom_site_aniso_U_33
_atom_site_aniso_U_23
_atom_site_aniso_U_13
_atom_site_aniso_U_12
C1 0.0346(16) 0.0361(16) 0.0481(19) -0.0012(14) 0.0090(14) -0.0084(13)
C2 0.0442(17) 0.0476(17) 0.0294(16) 0.0010(13) -0.0030(13) -0.0198(14)
C3 0.0288(14) 0.0277(13) 0.0280(14) -0.0002(11) 0.0020(11) -0.0103(11)
C4 0.0237(13) 0.0223(12) 0.0309(15) 0.0038(10) -0.0024(11) -0.0056(10)
C5 0.0221(12) 0.0227(13) 0.0295(14) 0.0049(10) -0.0006(10) -0.0056(10)
C6 0.0360(15) 0.0279(14) 0.0258(14) 0.0015(11) 0.0037(11) -0.0123(12)
C7 0.0205(12) 0.0247(13) 0.0258(14) 0.0056(10) -0.0007(10) -0.0052(10)
C8 0.0227(13) 0.0293(14) 0.0295(14) 0.0074(11) 0.0005(11) -0.0065(11)
C9 0.0254(13) 0.0289(14) 0.0314(15) 0.0083(11) -0.0005(11) -0.0085(11)
C10 0.0194(12) 0.0225(12) 0.0255(13) 0.0056(10) -0.0018(10) -0.0015(10)
C11 0.0204(12) 0.0209(12) 0.0291(14) 0.0031(10) -0.0027(10) -0.0031(10)
C12 0.0223(13) 0.0250(13) 0.0292(14) 0.0043(10) -0.0020(10) -0.0052(10)
C13 0.0235(13) 0.0215(13) 0.0374(16) 0.0017(11) -0.0047(11) -0.0043(10)
C14 0.0286(14) 0.0294(14) 0.0306(15) -0.0024(11) -0.0043(11) -0.0045(11)
C15 0.0285(14) 0.0276(13) 0.0244(14) 0.0027(10) -0.0011(11) -0.0030(11)
C16 0.0440(18) 0.0333(15) 0.0474(19) 0.0047(13) -0.0040(14) -0.0206(14)
C17 0.0306(15) 0.0293(14) 0.0307(15) 0.0009(11) 0.0008(11) -0.0084(11)
C18 0.0332(16) 0.0368(16) 0.0308(16) -0.0013(12) -0.0014(12) -0.0067(12)
N1 0.0282(12) 0.0233(11) 0.0222(11) 0.0015(8) 0.0015(9) -0.0090(9)
N2 0.0291(13) 0.0344(13) 0.0296(13) 0.0114(10) -0.0056(10) -0.0123(11)
O1 0.0359(11) 0.0293(10) 0.0399(12) 0.0035(8) -0.0027(9) -0.0160(9)
O2 0.0432(12) 0.0319(11) 0.0392(12) -0.0019(9) -0.0035(9) -0.0181(9)
O3 0.0476(15) 0.0807(19) 0.0660(18) 0.0430(15) -0.0137(13) -0.0105(14)
O4 0.0322(13) 0.098(2) 0.0645(18) 0.0094(15) 0.0136(12) -0.0020(14)
F1A 0.0471(9) 0.0441(11) 0.0511(13) 0.0022(8) -0.0011(8) -0.0104(8)
F1B 0.0471(9) 0.0441(11) 0.0511(13) 0.0022(8) -0.0011(8) -0.0104(8)
F2A 0.0471(9) 0.0441(11) 0.0511(13) 0.0022(8) -0.0011(8) -0.0104(8)
F2B 0.0471(9) 0.0441(11) 0.0511(13) 0.0022(8) -0.0011(8) -0.0104(8)
F3A 0.0471(9) 0.0441(11) 0.0511(13) 0.0022(8) -0.0011(8) -0.0104(8)
F3B 0.0471(9) 0.0441(11) 0.0511(13) 0.0022(8) -0.0011(8) -0.0104(8)

loop_
_atom_type_symbol
_atom_type_description
_atom_type_scat_dispersion_real
_atom_type_scat_dispersion_imag
_atom_type_scat_source
C C 0.0033 0.0016 'International Tables Vol C Tables 4.2.6.8 and 6.1.1.4'
N N 0.0061 0.0033 'International Tables Vol C Tables 4.2.6.8 and 6.1.1.4'
O O 0.0106 0.0060 'International Tables Vol C Tables 4.2.6.8 and 6.1.1.4'
F F 0.0171 0.0103 'International Tables Vol C Tables 4.2.6.8 and 6.1.1.4'
H H 0.0000 0.0000 'International Tables Vol C Tables 4.2.6.8 and 6.1.1.4'

loop_
_geom_angle_atom_site_label_1
_geom_angle_atom_site_label_2
_geom_angle_atom_site_label_3
_geom_angle
_geom_angle_site_symmetry_1
_geom_angle_site_symmetry_3
_geom_angle_publ_flag
C3 C1 H1A 109.5 . . ?
C3 C1 H1B 109.5 . . ?
H1A C1 H1B 109.5 . . ?
C3 C1 H1C 109.5 . . ?
H1A C1 H1C 109.5 . . ?
H1B C1 H1C 109.5 . . ?
C3 C2 H2A 109.5 . . ?
C3 C2 H2B 109.5 . . ?
H2A C2 H2B 109.5 . . ?
C3 C2 H2C 109.5 . . ?
H2A C2 H2C 109.5 . . ?
H2B C2 H2C 109.5 . . ?
C2 C3 C4 112.3(2) . . ?
C2 C3 C6 113.3(2) . . ?
C4 C3 C6 104.8(2) . . ?
C2 C3 C1 110.1(2) . . ?
C4 C3 C1 105.8(2) . . ?
C6 C3 C1 110.3(2) . . ?
O1 C4 C5 127.0(3) . . ?
O1 C4 C3 125.2(2) . . ?
C5 C4 C3 107.7(2) . . ?
N1 C5 C7 110.4(2) . . ?
N1 C5 C4 108.3(2) . . ?
C7 C5 C4 141.3(2) . . ?
N1 C6 C3 103.0(2) . . ?
N1 C6 H6A 111.2 . . ?
C3 C6 H6A 111.2 . . ?
N1 C6 H6B 111.2 . . ?
C3 C6 H6B 111.2 . . ?
H6A C6 H6B 109.1 . . ?
C5 C7 C10 105.1(2) . . ?
C5 C7 C8 126.2(2) . . ?
C10 C7 C8 128.7(2) . . ?
C7 C8 C9 113.2(2) . . ?
C7 C8 H8A 108.9 . . ?
C9 C8 H8A 108.9 . . ?
C7 C8 H8B 108.9 . . ?
C9 C8 H8B 108.9 . . ?
H8A C8 H8B 107.8 . . ?
N2 C9 C8 109.9(2) . . ?
N2 C9 H9A 109.7 . . ?
C8 C9 H9A 109.7 . . ?
N2 C9 H9B 109.7 . . ?
C8 C9 H9B 109.7 . . ?
H9A C9 H9B 108.2 . . ?
C15 C10 C11 117.9(2) . . ?
C15 C10 C7 133.9(2) . . ?
C11 C10 C7 108.2(2) . . ?
N1 C11 C12 129.5(2) . . ?
N1 C11 C10 107.1(2) . . ?
C12 C11 C10 123.5(2) . . ?
C13 C12 C11 116.3(2) . . ?
C13 C12 H12 121.9 . . ?
C11 C12 H12 121.9 . . ?
C12 C13 O2 124.0(3) . . ?
C12 C13 C14 121.9(2) . . ?
O2 C13 C14 114.1(2) . . ?
C15 C14 C13 121.3(3) . . ?
C15 C14 H14 119.3 . . ?
C13 C14 H14 119.3 . . ?
C14 C15 C10 119.1(3) . . ?
C14 C15 H15 120.5 . . ?
C10 C15 H15 120.5 . . ?
O2 C16 H16A 109.5 . . ?
O2 C16 H16B 109.5 . . ?
H16A C16 H16B 109.5 . . ?
O2 C16 H16C 109.5 . . ?
H16A C16 H16C 109.5 . . ?
H16B C16 H16C 109.5 . . ?
F3A C17 F2A 107.4(3) . . ?
F1B C17 F3B 105.1(4) . . ?
F3A C17 F1A 106.8(3) . . ?
F2A C17 F1A 104.6(3) . . ?
F1B C17 F2B 106.5(4) . . ?
F3B C17 F2B 105.1(4) . . ?
F1B C17 C18 117.5(4) . . ?
F3A C17 C18 115.1(3) . . ?
F2A C17 C18 110.6(3) . . ?
F3B C17 C18 112.1(3) . . ?
F1A C17 C18 111.6(3) . . ?
F2B C17 C18 109.6(3) . . ?
O3 C18 O4 130.4(3) . . ?
O3 C18 C17 114.9(3) . . ?
O4 C18 C17 114.7(3) . . ?
C11 N1 C5 109.2(2) . . ?
C11 N1 C6 136.1(2) . . ?
C5 N1 C6 114.5(2) . . ?
C9 N2 H91 112(2) . . ?
C9 N2 H90 115(3) . . ?
H91 N2 H90 110(3) . . ?
C9 N2 H92 111(2) . . ?
H91 N2 H92 109(3) . . ?
H90 N2 H92 99(3) . . ?
C13 O2 C16 116.6(2) . . ?

loop_
_geom_bond_atom_site_label_1
_geom_bond_atom_site_label_2
_geom_bond_distance
_geom_bond_site_symmetry_2
_geom_bond_publ_flag
C1 C3 1.548(4) . ?
C1 H1A 0.9600 . ?
C1 H1B 0.9600 . ?
C1 H1C 0.9600 . ?
C2 C3 1.529(4) . ?
C2 H2A 0.9600 . ?
C2 H2B 0.9600 . ?
C2 H2C 0.9600 . ?
C3 C4 1.536(4) . ?
C3 C6 1.544(4) . ?
C4 O1 1.232(3) . ?
C4 C5 1.440(4) . ?
C5 N1 1.381(3) . ?
C5 C7 1.385(4) . ?
C6 N1 1.463(3) . ?
C6 H6A 0.9700 . ?
C6 H6B 0.9700 . ?
C7 C10 1.431(4) . ?
C7 C8 1.498(4) . ?
C8 C9 1.520(4) . ?
C8 H8A 0.9700 . ?
C8 H8B 0.9700 . ?
C9 N2 1.484(3) . ?
C9 H9A 0.9700 . ?
C9 H9B 0.9700 . ?
C10 C15 1.413(4) . ?
C10 C11 1.424(4) . ?
C11 N1 1.364(3) . ?
C11 C12 1.399(4) . ?
C12 C13 1.375(4) . ?
C12 H12 0.9300 . ?
C13 O2 1.376(3) . ?
C13 C14 1.420(4) . ?
C14 C15 1.369(4) . ?
C14 H14 0.9300 . ?
C15 H15 0.9300 . ?
C16 O2 1.423(4) . ?
C16 H16A 0.9600 . ?
C16 H16B 0.9600 . ?
C16 H16C 0.9600 . ?
C17 F1B 1.299(6) . ?
C17 F3A 1.307(5) . ?
C17 F2A 1.349(4) . ?
C17 F3B 1.365(6) . ?
C17 F1A 1.367(5) . ?
C17 F2B 1.369(6) . ?
C17 C18 1.543(4) . ?
C18 O3 1.215(4) . ?
C18 O4 1.220(4) . ?
N2 H91 0.90(2) . ?
N2 H90 0.89(2) . ?
N2 H92 0.90(2) . ?
